data_4089130
loop_
_publ_author_name
'Wakeham, Russell J.'
'Baillie, Rhett A.'
'Patrick, Brian O.'
'Legzdins, Peter'
'Rosenfeld, Devon C.'

_publ_section_title
;
 Selective Functionalization of a Variety of Hydrocarbon C(sp3)--H Bonds
 Initiated by Cp*W(NO)(CH2CMe3)(\h3-CH2CHCHPh)
;
_journal_issue 1
_journal_name_full Organometallics
_journal_page_first 39
_journal_paper_doi 10.1021/acs.organomet.6b00739
_journal_volume 36
_journal_year 2016
_chemical_formula_moiety 'C22 H29 N O2 W'
_chemical_formula_sum 'C22 H29 N O2 W'
_chemical_formula_weight 523.31
_space_group_crystal_system orthorhombic
_space_group_IT_number 61
_space_group_name_Hall '-P 2ac 2ab'
_space_group_name_H-M_alt 'P b c a'
_atom_sites_solution_hydrogens mixed
_atom_sites_solution_primary dual
_audit_creation_date 2016-10-28
_audit_creation_method
;
Olex2 1.2
(compiled 2016.09.09 svn.r3337 for OlexSys, GUI svn.r5227)
;
_cell_angle_alpha 90
_cell_angle_beta 90
_cell_angle_gamma 90
_cell_formula_units_Z 8
_cell_length_a 7.5576(4)
_cell_length_b 16.6345(9)
_cell_length_c 32.2137(17)
_cell_measurement_reflns_used 9719
_cell_measurement_temperature 100(2)
_cell_measurement_theta_max 30.020
_cell_measurement_theta_min 2.529
_cell_volume 4049.8(4)
_computing_cell_refinement 'SAINT v7.60A (Bruker, 2009)'
_computing_data_reduction 'SAINT v7.60A (Bruker, 2009)'
_computing_molecular_graphics 'Olex2 (Dolomanov et al., 2009)'
_computing_publication_material 'Olex2 (Dolomanov et al., 2009)'
_computing_structure_refinement 'XL (Sheldrick, 2008)'
_computing_structure_solution 'XT (Sheldrick, 2015)'
_diffrn_ambient_temperature 100(2)
_diffrn_detector 'Bruker APEX2 area detector'
_diffrn_detector_area_resol_mean 7.9
_diffrn_detector_type 'CCD area detector'
_diffrn_measured_fraction_theta_full 0.998
_diffrn_measured_fraction_theta_max 0.994
_diffrn_measurement_device 'Bruker-Nonius Kappa diffractometer'
_diffrn_measurement_device_type 'Bruker APEX II area detector'
_diffrn_measurement_method 'area detector'
_diffrn_radiation_monochromator graphite
_diffrn_radiation_probe x-ray
_diffrn_radiation_type MoK\a
_diffrn_radiation_wavelength 0.71073
_diffrn_reflns_av_R_equivalents 0.0544
_diffrn_reflns_av_unetI/netI 0.0271
_diffrn_reflns_Laue_measured_fraction_full 0.998
_diffrn_reflns_Laue_measured_fraction_max 0.994
_diffrn_reflns_limit_h_max 10
_diffrn_reflns_limit_h_min -10
_diffrn_reflns_limit_k_max 23
_diffrn_reflns_limit_k_min -23
_diffrn_reflns_limit_l_max 45
_diffrn_reflns_limit_l_min -44
_diffrn_reflns_number 66427
_diffrn_reflns_point_group_measured_fraction_full 0.998
_diffrn_reflns_point_group_measured_fraction_max 0.994
_diffrn_reflns_theta_full 25.242
_diffrn_reflns_theta_max 30.030
_diffrn_reflns_theta_min 2.529
_diffrn_source 'sealed X-ray tube'
_exptl_absorpt_coefficient_mu 5.720
_exptl_absorpt_correction_T_max 0.7095
_exptl_absorpt_correction_T_min 0.5270
_exptl_absorpt_correction_type multi-scan
_exptl_absorpt_process_details
;
SADABS-2008/1 (Bruker,2008) was used for absorption correction.
wR2(int) was 0.1127 before and 0.0582 after correction.
The Ratio of minimum to maximum transmission is 0.7428.
The \l/2 correction factor is 0.0015.
;
_exptl_crystal_colour orange
_exptl_crystal_colour_primary orange
_exptl_crystal_density_diffrn 1.717
_exptl_crystal_density_method 'not measured'
_exptl_crystal_description irregular
_exptl_crystal_F_000 2064
_exptl_crystal_size_max 0.24
_exptl_crystal_size_mid 0.14
_exptl_crystal_size_min 0.06
_refine_diff_density_max 2.624
_refine_diff_density_min -3.370
_refine_diff_density_rms 0.163
_refine_ls_extinction_method none
_refine_ls_goodness_of_fit_ref 1.197
_refine_ls_hydrogen_treatment mixed
_refine_ls_matrix_type full
_refine_ls_number_parameters 257
_refine_ls_number_reflns 5901
_refine_ls_number_restraints 0
_refine_ls_restrained_S_all 1.197
_refine_ls_R_factor_all 0.0482
_refine_ls_R_factor_gt 0.0391
_refine_ls_shift/su_max 0.002
_refine_ls_shift/su_mean 0.000
_refine_ls_structure_factor_coef Fsqd
_refine_ls_weighting_details 'w=1/[\s^2^(Fo^2^)+27.4853P] where P=(Fo^2^+2Fc^2^)/3'
_refine_ls_weighting_scheme calc
_refine_ls_wR_factor_gt 0.0679
_refine_ls_wR_factor_ref 0.0703
_reflns_Friedel_coverage 0.000
_reflns_number_gt 5098
_reflns_number_total 5901
_reflns_threshold_expression 'I > 2\s(I)'
_cod_data_source_file om6b00739_si_009.cif
_cod_data_source_block pl413_9
_cod_database_code 4089130
_shelx_space_group_comment
;
The symmetry employed for this shelxl refinement is uniquely defined
by the following loop, which should always be used as a source of
symmetry information in preference to the above space-group names.
They are only intended as comments.
;
_shelx_estimated_absorpt_t_max 0.725
_shelx_estimated_absorpt_t_min 0.341
_olex2_refinement_description
;
1. Fixed Uiso
 At 1.2 times of:
  All C(H) groups, All C(H,H) groups
 At 1.5 times of:
  All C(H,H,H) groups
2.a Secondary CH2 refined with riding coordinates:
 C12(H12A,H12B)
2.b Aromatic/amide H refined with riding coordinates:
 C18(H18), C19(H19), C20(H20), C21(H21), C22(H22)
2.c Idealised Me refined as rotating group:
 C6(H6A,H6B,H6C), C7(H7A,H7B,H7C), C8(H8A,H8B,H8C), C9(H9A,H9B,H9C), C10(H10A,
 H10B,H10C), C13(H13A,H13B,H13C)
;
_shelx_shelxl_version_number 2014/7
_olex2_submission_special_instructions 'No special instructions were received'

loop_
_space_group_symop_operation_xyz
'x, y, z'
'x+1/2, -y+1/2, -z'
'-x, y+1/2, -z+1/2'
'-x+1/2, -y, z+1/2'
'-x, -y, -z'
'-x-1/2, y-1/2, z'
'x, -y-1/2, z-1/2'
'x-1/2, y, -z-1/2'

loop_
_atom_site_label
_atom_site_type_symbol
_atom_site_fract_x
_atom_site_fract_y
_atom_site_fract_z
_atom_site_U_iso_or_equiv
_atom_site_adp_type
_atom_site_occupancy
_atom_site_site_symmetry_order
_atom_site_calc_flag
_atom_site_refinement_flags_posn
C1 C -0.1586(6) -0.0201(3) 0.14660(13) 0.0191(8) Uani 1 1 d .
C2 C -0.1405(6) 0.0622(3) 0.16050(14) 0.0198(9) Uani 1 1 d .
C3 C -0.0867(6) 0.1085(3) 0.12568(14) 0.0186(9) Uani 1 1 d .
C4 C -0.0650(6) 0.0558(3) 0.09073(14) 0.0189(9) Uani 1 1 d .
C5 C -0.1148(5) -0.0229(3) 0.10352(13) 0.0172(8) Uani 1 1 d .
C6 C -0.2469(7) -0.0878(3) 0.16985(16) 0.0294(11) Uani 1 1 d .
H6A H -0.3651 -0.0972 0.1583 0.044 Uiso 1 1 calc GR
H6B H -0.2571 -0.0735 0.1993 0.044 Uiso 1 1 calc GR
H6C H -0.1759 -0.1368 0.1671 0.044 Uiso 1 1 calc GR
C7 C -0.1841(7) 0.0944(3) 0.20271(15) 0.0296(12) Uani 1 1 d .
H7A H -0.0787 0.1197 0.2147 0.044 Uiso 1 1 calc GR
H7B H -0.2231 0.0502 0.2206 0.044 Uiso 1 1 calc GR
H7C H -0.2789 0.1343 0.2004 0.044 Uiso 1 1 calc GR
C8 C -0.0788(7) 0.1990(3) 0.12455(19) 0.0322(12) Uani 1 1 d .
H8A H -0.1965 0.2205 0.1182 0.048 Uiso 1 1 calc GR
H8B H 0.0051 0.2162 0.1031 0.048 Uiso 1 1 calc GR
H8C H -0.0400 0.2193 0.1516 0.048 Uiso 1 1 calc GR
C9 C -0.0193(7) 0.0801(3) 0.04695(16) 0.0307(12) Uani 1 1 d .
H9A H 0.0560 0.0388 0.0343 0.046 Uiso 1 1 calc GR
H9B H 0.0441 0.1315 0.0473 0.046 Uiso 1 1 calc GR
H9C H -0.1282 0.0857 0.0307 0.046 Uiso 1 1 calc GR
C10 C -0.1318(8) -0.0947(3) 0.07588(17) 0.0312(11) Uani 1 1 d .
H10A H -0.2520 -0.0970 0.0645 0.047 Uiso 1 1 calc GR
H10B H -0.1082 -0.1436 0.0919 0.047 Uiso 1 1 calc GR
H10C H -0.0464 -0.0906 0.0531 0.047 Uiso 1 1 calc GR
C11 C 0.1355(6) -0.0706(3) 0.19318(14) 0.0205(9) Uani 1 1 d .
C12 C 0.2150(8) -0.1547(3) 0.18706(16) 0.0298(11) Uani 1 1 d .
H12A H 0.1581 -0.1799 0.1626 0.036 Uiso 1 1 calc R
H12B H 0.3426 -0.1489 0.1807 0.036 Uiso 1 1 calc R
C13 C 0.1950(11) -0.2108(4) 0.22398(18) 0.0487(19) Uani 1 1 d .
H13A H 0.2427 -0.1849 0.2489 0.073 Uiso 1 1 calc GR
H13B H 0.2599 -0.2608 0.2186 0.073 Uiso 1 1 calc GR
H13C H 0.0694 -0.2231 0.2282 0.073 Uiso 1 1 calc GR
C14 C 0.3448(7) 0.0526(3) 0.19021(16) 0.0257(10) Uani 1 1 d .
C15 C 0.4179(6) 0.0713(3) 0.15167(15) 0.0212(9) Uani 1 1 d .
C16 C 0.3246(6) 0.1229(3) 0.12485(14) 0.0181(9) Uani 1 1 d .
C17 C 0.3844(6) 0.1421(3) 0.08207(15) 0.0184(9) Uani 1 1 d .
C18 C 0.4677(6) 0.0858(3) 0.05622(15) 0.0205(9) Uani 1 1 d .
H18 H 0.4925 0.0334 0.0664 0.025 Uiso 1 1 calc R
C19 C 0.5140(6) 0.1060(3) 0.01590(15) 0.0228(10) Uani 1 1 d .
H19 H 0.5709 0.0674 -0.0013 0.027 Uiso 1 1 calc R
C20 C 0.4778(6) 0.1825(3) 0.00038(16) 0.0244(10) Uani 1 1 d .
H20 H 0.5081 0.1959 -0.0274 0.029 Uiso 1 1 calc R
C21 C 0.3975(6) 0.2386(3) 0.02577(15) 0.0242(10) Uani 1 1 d .
H21 H 0.3734 0.2910 0.0155 0.029 Uiso 1 1 calc R
C22 C 0.3519(7) 0.2188(3) 0.06607(15) 0.0220(9) Uani 1 1 d .
H22 H 0.2975 0.2581 0.0832 0.026 Uiso 1 1 calc R
N1 N 0.2683(5) -0.0579(2) 0.10851(12) 0.0201(8) Uani 1 1 d .
O1 O 0.3342(5) -0.1055(2) 0.08402(12) 0.0318(9) Uani 1 1 d .
O2 O 0.0688(5) -0.0533(2) 0.22642(10) 0.0272(8) Uani 1 1 d .
W1 W 0.14521(2) 0.01129(2) 0.13880(2) 0.01418(5) Uani 1 1 d .
H14A H 0.277(7) 0.090(3) 0.2040(15) 0.012(12) Uiso 1 1 d .
H14B H 0.403(8) 0.012(3) 0.2074(17) 0.031(15) Uiso 1 1 d .
H15 H 0.512(7) 0.048(3) 0.1428(15) 0.014(12) Uiso 1 1 d .
H16 H 0.256(7) 0.165(3) 0.1386(15) 0.014(12) Uiso 1 1 d .

loop_
_atom_site_aniso_label
_atom_site_aniso_U_11
_atom_site_aniso_U_22
_atom_site_aniso_U_33
_atom_site_aniso_U_23
_atom_site_aniso_U_13
_atom_site_aniso_U_12
C1 0.0142(19) 0.024(2) 0.019(2) 0.0021(16) -0.0007(16) 0.0017(17)
C2 0.014(2) 0.026(2) 0.019(2) -0.0042(16) 0.0025(18) 0.0042(19)
C3 0.013(2) 0.019(2) 0.024(2) 0.0004(16) -0.0013(17) 0.0038(16)
C4 0.0111(19) 0.029(2) 0.016(2) 0.0045(17) -0.0024(16) 0.0027(17)
C5 0.011(2) 0.023(2) 0.017(2) -0.0018(16) -0.0017(15) -0.0020(15)
C6 0.021(2) 0.036(3) 0.032(3) 0.009(2) 0.003(2) -0.005(2)
C7 0.024(3) 0.044(3) 0.021(3) -0.010(2) 0.0040(19) 0.006(2)
C8 0.023(3) 0.020(2) 0.054(4) 0.002(2) -0.002(2) 0.005(2)
C9 0.029(3) 0.043(3) 0.020(3) 0.010(2) -0.005(2) -0.005(2)
C10 0.028(3) 0.036(3) 0.030(3) -0.013(2) -0.006(2) -0.003(2)
C11 0.015(2) 0.026(2) 0.021(2) 0.0035(17) -0.0019(18) -0.0014(18)
C12 0.035(3) 0.024(2) 0.030(3) 0.007(2) 0.004(2) 0.004(2)
C13 0.088(6) 0.029(3) 0.030(3) 0.007(2) -0.003(3) 0.007(3)
C14 0.027(3) 0.028(2) 0.022(2) 0.0017(19) -0.007(2) 0.000(2)
C15 0.013(2) 0.027(2) 0.024(2) 0.0010(18) -0.0045(18) -0.0033(18)
C16 0.016(2) 0.021(2) 0.017(2) -0.0015(16) -0.0017(16) -0.0012(16)
C17 0.012(2) 0.020(2) 0.024(2) 0.0026(17) -0.0014(17) -0.0026(15)
C18 0.018(2) 0.018(2) 0.026(2) 0.0020(17) 0.0016(18) 0.0000(17)
C19 0.019(2) 0.025(2) 0.024(2) -0.0021(18) 0.0055(18) -0.0034(18)
C20 0.022(3) 0.031(3) 0.020(2) 0.0059(19) 0.0028(19) -0.0050(19)
C21 0.023(3) 0.023(2) 0.026(3) 0.0068(18) -0.0004(19) -0.0026(18)
C22 0.022(2) 0.018(2) 0.026(2) 0.0000(17) 0.002(2) -0.0006(19)
N1 0.0182(19) 0.0178(18) 0.024(2) 0.0013(14) 0.0068(16) -0.0002(15)
O1 0.033(2) 0.0211(16) 0.041(2) -0.0060(15) 0.0184(18) 0.0011(15)
O2 0.031(2) 0.0348(19) 0.0154(16) 0.0051(13) 0.0001(15) 0.0012(16)
W1 0.01381(7) 0.01681(7) 0.01192(8) 0.00143(6) 0.00007(6) 0.00120(6)

loop_
_atom_type_symbol
_atom_type_description
_atom_type_scat_dispersion_real
_atom_type_scat_dispersion_imag
_atom_type_scat_source
C C 0.0033 0.0016 'International Tables Vol C Tables 4.2.6.8 and 6.1.1.4'
H H 0.0000 0.0000 'International Tables Vol C Tables 4.2.6.8 and 6.1.1.4'
N N 0.0061 0.0033 'International Tables Vol C Tables 4.2.6.8 and 6.1.1.4'
O O 0.0106 0.0060 'International Tables Vol C Tables 4.2.6.8 and 6.1.1.4'
W W -0.8490 6.8722 'International Tables Vol C Tables 4.2.6.8 and 6.1.1.4'

loop_
_geom_angle_atom_site_label_1
_geom_angle_atom_site_label_2
_geom_angle_atom_site_label_3
_geom_angle
C2 C1 C6 126.5(4)
C2 C1 W1 74.5(3)
C5 C1 C2 108.1(4)
C5 C1 C6 124.1(4)
C5 C1 W1 71.3(2)
C6 C1 W1 130.2(3)
C1 C2 C7 126.7(4)
C1 C2 W1 70.4(3)
C3 C2 C1 107.2(4)
C3 C2 C7 125.9(4)
C3 C2 W1 72.9(3)
C7 C2 W1 125.7(3)
C2 C3 C4 108.8(4)
C2 C3 C8 124.9(4)
C2 C3 W1 73.0(3)
C4 C3 C8 125.9(4)
C4 C3 W1 69.3(2)
C8 C3 W1 130.0(3)
C3 C4 C9 126.6(4)
C3 C4 W1 75.6(3)
C5 C4 C3 107.7(4)
C5 C4 C9 125.3(4)
C5 C4 W1 72.3(2)
C9 C4 W1 123.3(3)
C1 C5 C10 125.8(4)
C1 C5 W1 73.4(2)
C4 C5 C1 108.2(4)
C4 C5 C10 125.8(4)
C4 C5 W1 72.3(2)
C10 C5 W1 123.7(3)
C1 C6 H6A 109.5
C1 C6 H6B 109.5
C1 C6 H6C 109.5
H6A C6 H6B 109.5
H6A C6 H6C 109.5
H6B C6 H6C 109.5
C2 C7 H7A 109.5
C2 C7 H7B 109.5
C2 C7 H7C 109.5
H7A C7 H7B 109.5
H7A C7 H7C 109.5
H7B C7 H7C 109.5
C3 C8 H8A 109.5
C3 C8 H8B 109.5
C3 C8 H8C 109.5
H8A C8 H8B 109.5
H8A C8 H8C 109.5
H8B C8 H8C 109.5
C4 C9 H9A 109.5
C4 C9 H9B 109.5
C4 C9 H9C 109.5
H9A C9 H9B 109.5
H9A C9 H9C 109.5
H9B C9 H9C 109.5
C5 C10 H10A 109.5
C5 C10 H10B 109.5
C5 C10 H10C 109.5
H10A C10 H10B 109.5
H10A C10 H10C 109.5
H10B C10 H10C 109.5
C12 C11 W1 116.4(3)
O2 C11 C12 119.4(4)
O2 C11 W1 124.2(3)
C11 C12 H12A 108.6
C11 C12 H12B 108.6
H12A C12 H12B 107.5
C13 C12 C11 114.9(5)
C13 C12 H12A 108.6
C13 C12 H12B 108.6
C12 C13 H13A 109.5
C12 C13 H13B 109.5
C12 C13 H13C 109.5
H13A C13 H13B 109.5
H13A C13 H13C 109.5
H13B C13 H13C 109.5
C15 C14 W1 72.0(3)
C15 C14 H14A 120(3)
C15 C14 H14B 119(3)
W1 C14 H14A 100(3)
W1 C14 H14B 119(3)
H14A C14 H14B 116(4)
C14 C15 C16 119.0(5)
C14 C15 W1 73.2(3)
C14 C15 H15 122(3)
C16 C15 W1 73.1(3)
C16 C15 H15 119(3)
W1 C15 H15 119(3)
C15 C16 C17 123.2(4)
C15 C16 W1 71.9(3)
C15 C16 H16 115(3)
C17 C16 W1 121.6(3)
C17 C16 H16 116(3)
W1 C16 H16 100(3)
C18 C17 C16 123.0(4)
C22 C17 C16 119.0(4)
C22 C17 C18 118.0(4)
C17 C18 H18 119.7
C19 C18 C17 120.5(4)
C19 C18 H18 119.7
C18 C19 H19 119.8
C18 C19 C20 120.5(5)
C20 C19 H19 119.8
C19 C20 H20 120.3
C21 C20 C19 119.4(5)
C21 C20 H20 120.3
C20 C21 H21 119.9
C20 C21 C22 120.3(4)
C22 C21 H21 119.9
C17 C22 H22 119.3
C21 C22 C17 121.3(4)
C21 C22 H22 119.3
O1 N1 W1 171.3(4)
C1 W1 C2 35.13(15)
C1 W1 C3 57.56(15)
C3 W1 C2 34.08(15)
C4 W1 C1 58.76(15)
C4 W1 C2 58.33(15)
C4 W1 C3 35.06(15)
C4 W1 C5 35.41(15)
C4 W1 C14 144.32(17)
C4 W1 C16 90.87(16)
C5 W1 C1 35.29(14)
C5 W1 C2 58.44(15)
C5 W1 C3 57.96(15)
C5 W1 C14 162.75(18)
C5 W1 C16 125.83(15)
C11 W1 C1 75.46(16)
C11 W1 C2 87.55(17)
C11 W1 C3 121.55(17)
C11 W1 C4 133.96(17)
C11 W1 C5 101.91(16)
C11 W1 C14 69.13(17)
C11 W1 C15 98.75(17)
C11 W1 C16 131.05(16)
C14 W1 C1 127.86(17)
C14 W1 C2 105.49(18)
C14 W1 C3 113.16(17)
C14 W1 C16 61.99(17)
C15 W1 C1 159.10(17)
C15 W1 C2 125.99(16)
C15 W1 C3 112.68(16)
C15 W1 C4 125.70(16)
C15 W1 C5 159.12(16)
C15 W1 C14 34.73(17)
C15 W1 C16 35.07(16)
C16 W1 C1 139.12(15)
C16 W1 C2 107.09(16)
C16 W1 C3 81.74(16)
N1 W1 C1 115.11(17)
N1 W1 C2 148.63(17)
N1 W1 C3 135.84(17)
N1 W1 C4 101.41(17)
N1 W1 C5 90.91(17)
N1 W1 C11 93.05(17)
N1 W1 C14 103.98(19)
N1 W1 C15 84.95(18)
N1 W1 C16 96.05(17)

loop_
_geom_bond_atom_site_label_1
_geom_bond_atom_site_label_2
_geom_bond_distance
C1 C2 1.447(6)
C1 C5 1.427(6)
C1 C6 1.509(6)
C1 W1 2.368(4)
C2 C3 1.419(6)
C2 C7 1.498(6)
C2 W1 2.422(5)
C3 C4 1.436(6)
C3 C8 1.508(6)
C3 W1 2.421(4)
C4 C5 1.423(6)
C4 C9 1.507(6)
C4 W1 2.339(4)
C5 C10 1.496(6)
C5 W1 2.340(4)
C6 H6A 0.9800
C6 H6B 0.9800
C6 H6C 0.9800
C7 H7A 0.9800
C7 H7B 0.9800
C7 H7C 0.9800
C8 H8A 0.9800
C8 H8B 0.9800
C8 H8C 0.9800
C9 H9A 0.9800
C9 H9B 0.9800
C9 H9C 0.9800
C10 H10A 0.9800
C10 H10B 0.9800
C10 H10C 0.9800
C11 C12 1.536(7)
C11 O2 1.218(6)
C11 W1 2.221(4)
C12 H12A 0.9900
C12 H12B 0.9900
C12 C13 1.520(7)
C13 H13A 0.9800
C13 H13B 0.9800
C13 H13C 0.9800
C14 C15 1.394(7)
C14 W1 2.343(5)
C14 H14A 0.91(5)
C14 H14B 0.98(6)
C15 C16 1.407(6)
C15 W1 2.328(5)
C15 H15 0.86(5)
C16 C17 1.485(6)
C16 W1 2.343(4)
C16 H16 0.97(5)
C17 C18 1.403(6)
C17 C22 1.397(6)
C18 H18 0.9500
C18 C19 1.387(7)
C19 H19 0.9500
C19 C20 1.394(7)
C20 H20 0.9500
C20 C21 1.381(7)
C21 H21 0.9500
C21 C22 1.383(7)
C22 H22 0.9500
N1 O1 1.223(5)
N1 W1 1.773(4)

loop_
_geom_torsion_atom_site_label_1
_geom_torsion_atom_site_label_2
_geom_torsion_atom_site_label_3
_geom_torsion_atom_site_label_4
_geom_torsion
C1 C2 C3 C4 -2.0(5)
C1 C2 C3 C8 170.3(4)
C1 C2 C3 W1 -62.4(3)
C2 C1 C5 C4 1.6(5)
C2 C1 C5 C10 -174.1(4)
C2 C1 C5 W1 66.0(3)
C2 C3 C4 C5 3.1(5)
C2 C3 C4 C9 176.3(5)
C2 C3 C4 W1 -62.7(3)
C3 C4 C5 C1 -2.9(5)
C3 C4 C5 C10 172.8(4)
C3 C4 C5 W1 -68.0(3)
C5 C1 C2 C3 0.3(5)
C5 C1 C2 C7 175.7(4)
C5 C1 C2 W1 -63.9(3)
C6 C1 C2 C3 -166.9(4)
C6 C1 C2 C7 8.6(8)
C6 C1 C2 W1 129.0(5)
C6 C1 C5 C4 169.2(4)
C6 C1 C5 C10 -6.5(7)
C6 C1 C5 W1 -126.5(4)
C7 C2 C3 C4 -177.6(4)
C7 C2 C3 C8 -5.2(8)
C7 C2 C3 W1 122.0(5)
C8 C3 C4 C5 -169.2(4)
C8 C3 C4 C9 4.0(8)
C8 C3 C4 W1 125.1(5)
C9 C4 C5 C1 -176.2(4)
C9 C4 C5 C10 -0.5(7)
C9 C4 C5 W1 118.7(5)
C14 C15 C16 C17 -175.6(4)
C14 C15 C16 W1 -59.2(4)
C15 C16 C17 C18 36.2(7)
C15 C16 C17 C22 -145.9(5)
C16 C17 C18 C19 177.3(4)
C16 C17 C22 C21 -177.0(4)
C17 C18 C19 C20 -0.3(7)
C18 C17 C22 C21 1.1(7)
C18 C19 C20 C21 1.0(7)
C19 C20 C21 C22 -0.6(7)
C20 C21 C22 C17 -0.4(8)
C22 C17 C18 C19 -0.7(7)
O2 C11 C12 C13 2.4(8)
W1 C1 C2 C3 64.1(3)
W1 C1 C2 C7 -120.4(5)
W1 C1 C5 C4 -64.3(3)
W1 C1 C5 C10 120.0(5)
W1 C2 C3 C4 60.4(3)
W1 C2 C3 C8 -127.3(5)
W1 C3 C4 C5 65.8(3)
W1 C3 C4 C9 -121.0(5)
W1 C4 C5 C1 65.1(3)
W1 C4 C5 C10 -119.2(5)
W1 C11 C12 C13 -176.1(4)
W1 C14 C15 C16 59.1(4)
W1 C15 C16 C17 -116.4(4)
W1 C16 C17 C18 -51.9(6)
W1 C16 C17 C22 126.1(4)
